data_4062120
loop_
_publ_author_name
'Pizzotti, Maddalena'
'Ugo, Renato'
'Dragonetti, Claudia'
'Annoni, Elisabetta'
'Demartin, Francesco'
'Mussini, Patrizia'

_publ_section_title
;
 Unexpected Formation of a Weak Metal-Metal Bond: Synthesis,
 Electronic Properties, and Second-Order NLO Responses of Push-Pull Late-Early
 Heteronuclear Bimetallic Complexes with W(CO)~3~(1,10-phenanthroline) Acting
 as a Donor Ligand
;
_journal_issue 20
_journal_name_full Organometallics
_journal_page_first 4001
_journal_page_last 4011
_journal_paper_doi 10.1021/om030247f
_journal_volume 22
_journal_year 2003
_chemical_formula_sum 'C17 H8 Cl Ir N2 O5 W'
_chemical_formula_weight 731.75
_space_group_IT_number 18
_symmetry_cell_setting orthorhombic
_symmetry_space_group_name_Hall 'P 2 2ab'
_symmetry_space_group_name_H-M 'P 21 21 2'
_cell_angle_alpha 90.00
_cell_angle_beta 90.00
_cell_angle_gamma 90.00
_cell_formula_units_Z 4
_cell_length_a 17.337(4)
_cell_length_b 17.050(9)
_cell_length_c 6.905(8)
_cell_measurement_temperature 293(2)
_cell_volume 2041.1(26)
_diffrn_ambient_temperature 293(2)
_exptl_crystal_density_diffrn 2.381
_refine_ls_R_factor_obs 0.0488
_refine_ls_wR_factor_obs 0.1203
_cod_database_code 4062120

loop_
_symmetry_equiv_pos_as_xyz
'x, y, z'
'-x, -y, z'
'x+1/2, -y+1/2, -z'
'-x+1/2, y+1/2, -z'

loop_
_atom_site_aniso_label
_atom_site_aniso_U_11
_atom_site_aniso_U_22
_atom_site_aniso_U_33
_atom_site_aniso_U_23
_atom_site_aniso_U_13
_atom_site_aniso_U_12
Ir 0.0453(5) 0.0597(6) 0.0332(5) 0.0003(5) -0.0011(5) 0.0023(5)
W 0.0402(5) 0.0601(6) 0.0238(4) -0.0006(5) -0.0013(5) -0.0015(5)
Cl1 0.053(4) 0.076(4) 0.050(4) 0.020(3) 0.001(3) -0.006(4)
O13 0.099(17) 0.081(14) 0.087(16) 0.042(14) -0.035(16) -0.008(14)
O14 0.068(13) 0.086(14) 0.050(11) 0.002(11) -0.015(11) -0.018(11)
O15 0.074(14) 0.150(20) 0.021(8) -0.010(12) 0.005(10) 0.025(14)
O16 0.067(14) 0.099(16) 0.087(17) 0.041(15) -0.028(13) -0.026(13)
O17 0.108(18) 0.082(14) 0.078(15) 0.028(15) -0.021(17) 0.036(14)
N1 0.037(11) 0.053(12) 0.045(12) -0.005(11) -0.005(10) 0.013(9)
N2 0.033(11) 0.071(14) 0.035(10) -0.008(11) -0.001(9) -0.014(10)
C1 0.035(13) 0.056(14) 0.035(12) -0.003(12) 0.001(12) 0.006(11)
C2 0.060(17) 0.075(19) 0.031(12) -0.006(15) 0.003(12) 0.005(16)
C3 0.145(35) 0.096(23) 0.025(13) -0.024(16) -0.003(20) 0.036(24)
C4 0.084(20) 0.060(16) 0.038(15) -0.020(14) -0.038(17) 0.015(16)
C5 0.062(16) 0.024(11) 0.050(15) 0.012(11) 0.001(13) 0.007(11)
C6 0.038(14) 0.068(18) 0.048(15) -0.015(13) -0.005(11) -0.013(12)
C7 0.049(17) 0.090(22) 0.043(14) 0.005(16) 0.002(12) -0.007(15)
C8 0.042(12) 0.050(14) 0.024(10) -0.012(11) 0.009(11) 0.002(10)
C9 0.042(14) 0.074(18) 0.054(17) -0.010(15) -0.011(13) -0.012(14)
C10 0.095(24) 0.105(24) 0.031(13) -0.029(15) -0.001(17) 0.011(22)
C11 0.035(14) 0.080(20) 0.067(19) -0.009(17) -0.008(14) -0.013(14)
C12 0.046(13) 0.072(16) 0.020(9) 0.009(12) -0.003(11) 0.006(15)
C13 0.039(14) 0.073(18) 0.078(21) -0.015(18) 0.018(16) -0.002(15)
C14 0.046(15) 0.115(23) 0.030(12) 0.002(14) -0.023(11) 0.000(14)
C15 0.047(14) 0.064(15) 0.040(14) -0.005(13) 0.003(13) -0.008(13)
C16 0.086(21) 0.045(14) 0.059(18) 0.017(14) -0.027(19) -0.003(17)
C17 0.061(18) 0.048(16) 0.099(26) -0.020(20) 0.023(21) -0.009(15)

loop_
_atom_site_label
_atom_site_type_symbol
_atom_site_fract_x
_atom_site_fract_y
_atom_site_fract_z
_atom_site_U_iso_or_equiv
_atom_site_thermal_displace_type
_atom_site_occupancy
_atom_site_calc_flag
_atom_site_refinement_flags
_atom_site_disorder_group
Ir Ir 0.70748(6) 0.60895(6) 0.67672(14) 0.0461(3) Uani 1 d . .
W W 0.57957(6) 0.68698(6) 0.55070(13) 0.0414(3) Uani 1 d . .
Cl1 Cl 0.5832(4) 0.5618(4) 0.7574(10) 0.060(2) Uani 1 d . .
O13 O 0.5852(14) 0.8363(13) 0.2871(38) 0.089(8) Uani 1 d . .
O14 O 0.6885(12) 0.7982(13) 0.7864(30) 0.068(6) Uani 1 d . .
O15 O 0.6800(12) 0.6374(15) 0.1979(25) 0.082(7) Uani 1 d . .
O16 O 0.8508(13) 0.6693(14) 0.5236(38) 0.084(7) Uani 1 d . .
O17 O 0.7933(14) 0.5013(14) 0.9399(34) 0.089(8) Uani 1 d . .
N1 N 0.4722(11) 0.6391(12) 0.4235(33) 0.045(5) Uani 1 d . .
N2 N 0.4850(11) 0.7190(13) 0.7466(29) 0.046(5) Uani 1 d . .
C1 C 0.4079(13) 0.6459(15) 0.5357(36) 0.042(6) Uani 1 d . .
C2 C 0.4692(17) 0.6013(18) 0.2599(36) 0.055(7) Uani 1 d . .
H2 H 0.5124(17) 0.5994(18) 0.1803(36) 0.066 Uiso 1 calc R .
C3 C 0.3970(25) 0.5610(21) 0.1997(41) 0.089(12) Uani 1 d . .
H3 H 0.3962(25) 0.5305(21) 0.0881(41) 0.107 Uiso 1 calc R .
C4 C 0.3358(19) 0.5685(16) 0.3025(40) 0.061(8) Uani 1 d . .
H4 H 0.2908(19) 0.5432(16) 0.2642(40) 0.073 Uiso 1 calc R .
C5 C 0.3353(15) 0.6161(13) 0.4787(37) 0.045(6) Uani 1 d . .
C6 C 0.2675(15) 0.6272(16) 0.6079(38) 0.051(7) Uani 1 d . .
H6 H 0.2204(15) 0.6040(16) 0.5780(38) 0.062 Uiso 1 calc R .
C7 C 0.2748(16) 0.6700(18) 0.7635(40) 0.061(8) Uani 1 d . .
H7 H 0.2325(16) 0.6775(18) 0.8441(40) 0.073 Uiso 1 calc R .
C8 C 0.3470(13) 0.7054(13) 0.8119(33) 0.039(5) Uani 1 d . .
C9 C 0.3533(16) 0.7515(17) 0.9871(44) 0.057(7) Uani 1 d . .
H9 H 0.3121(16) 0.7581(17) 1.0719(44) 0.068 Uiso 1 calc R .
C10 C 0.4223(21) 0.7840(21) 1.0190(39) 0.077(10) Uani 1 d . .
H10 H 0.4273(21) 0.8204(21) 1.1184(39) 0.093 Uiso 1 calc R .
C11 C 0.4920(16) 0.7639(18) 0.9004(44) 0.061(8) Uani 1 d . .
H11 H 0.5402(16) 0.7832(18) 0.9355(44) 0.073 Uiso 1 calc R .
C12 C 0.4146(14) 0.6884(16) 0.7045(30) 0.046(6) Uani 1 d . .
C13 C 0.5793(16) 0.7837(18) 0.3923(49) 0.063(8) Uani 1 d . .
C14 C 0.6531(13) 0.7525(17) 0.6987(32) 0.064(10) Uani 1 d . .
C15 C 0.6454(15) 0.6515(15) 0.3346(40) 0.050(6) Uani 1 d . .
C16 C 0.7936(21) 0.6491(16) 0.5879(46) 0.063(8) Uani 1 d . .
C17 C 0.7614(18) 0.5403(16) 0.8406(58) 0.069(9) Uani 1 d . .

loop_
_geom_bond_atom_site_label_1
_geom_bond_atom_site_label_2
_geom_bond_distance
_geom_bond_site_symmetry_2
_geom_bond_publ_flag
Ir C16 1.75(4) . ?
Ir C17 1.88(4) . ?
Ir Cl1 2.366(7) . ?
Ir C14 2.63(3) . ?
Ir W 2.729(2) . ?
W C15 1.97(3) . ?
W C14 1.98(2) . ?
W C13 1.98(3) . ?
W N2 2.20(2) . ?
W N1 2.21(2) . ?
W Cl1 2.568(7) . ?
O13 C13 1.16(4) . ?
O14 C14 1.16(3) . ?
O15 C15 1.14(3) . ?
O16 C16 1.14(4) . ?
O17 C17 1.10(4) . ?
N1 C2 1.30(3) . ?
N1 C1 1.36(3) . ?
N2 C11 1.31(3) . ?
N2 C12 1.36(3) . ?
C1 C12 1.38(3) . ?
C1 C5 1.41(3) . ?
C2 C3 1.49(5) . ?
C3 C4 1.28(4) . ?
C4 C5 1.46(4) . ?
C5 C6 1.49(4) . ?
C6 C7 1.30(4) . ?
C7 C8 1.43(4) . ?
C8 C12 1.42(3) . ?
C8 C9 1.45(4) . ?
C9 C10 1.34(4) . ?
C10 C11 1.50(4) . ?
